data_2209030
loop_
_publ_author_name
'Alireza Abbasi'
'Eriksson, Lars'

_publ_section_title
;
 Nonaaquayttrium(III) tris(bromate)
;
_journal_coeditor_code WM2008
_journal_issue 5
_journal_name_full 'Acta Crystallographica Section E'
_journal_page_first m126
_journal_page_last m128
_journal_paper_doi 10.1107/S1600536806014176
_journal_volume 62
_journal_year 2006
_chemical_formula_iupac '[Y (H2 O)9] (Br O3)3'
_chemical_formula_moiety 'H18 O9 Y 3+ , 3Br O3 -'
_chemical_formula_sum 'Br3 H18 O18 Y'
_chemical_formula_weight 634.78
_chemical_name_systematic
;
Nonaaquayttrium(III) tris[bromate(V)]
;
_space_group_IT_number 194
_symmetry_cell_setting hexagonal
_symmetry_space_group_name_Hall '-P 6c 2c'
_symmetry_space_group_name_H-M 'P 63/m m c'
_atom_sites_solution_hydrogens difmap
_atom_sites_solution_primary direct
_atom_sites_solution_secondary difmap
_audit_creation_method 'Manual editing of cif file from SHELXL97'
_cell_angle_alpha 90.00
_cell_angle_beta 90.00
_cell_angle_gamma 120.00
_cell_formula_units_Z 2
_cell_length_a 11.7237(16)
_cell_length_b 11.7237(16)
_cell_length_c 6.6855(9)
_cell_measurement_reflns_used 1421
_cell_measurement_temperature 291(2)
_cell_measurement_theta_max 25.8
_cell_measurement_theta_min 5.1
_cell_volume 795.78(19)
_computing_cell_refinement 'CELL in IPDS'
_computing_data_collection 'EXPOSE in IPDS (Stoe & Cie, 1997)'
_computing_data_reduction 'INTEGRATE in IPDS'
_computing_molecular_graphics 'DIAMOND (Brandenburg, 1999)'
_computing_publication_material SHELXL97
_computing_structure_refinement 'SHELXL97 (Sheldrick, 1997)'
_computing_structure_solution 'SHELXS97 (Sheldrick, 1997)'
_diffrn_ambient_temperature 291(2)
_diffrn_detector_area_resol_mean 6.7
_diffrn_measured_fraction_theta_full 0.988
_diffrn_measured_fraction_theta_max 0.988
_diffrn_measurement_device_type 'Stoe IPDS'
_diffrn_measurement_method 'area-detector \f'
_diffrn_radiation_monochromator graphite
_diffrn_radiation_source 'fine-focus sealed tube'
_diffrn_radiation_type MoK\a
_diffrn_radiation_wavelength 0.71073
_diffrn_reflns_av_R_equivalents 0.0849
_diffrn_reflns_av_sigmaI/netI 0.0168
_diffrn_reflns_limit_h_max 14
_diffrn_reflns_limit_h_min -14
_diffrn_reflns_limit_k_max 14
_diffrn_reflns_limit_k_min -14
_diffrn_reflns_limit_l_max 8
_diffrn_reflns_limit_l_min -8
_diffrn_reflns_number 12059
_diffrn_reflns_theta_full 26.22
_diffrn_reflns_theta_max 26.22
_diffrn_reflns_theta_min 2.01
_diffrn_standards_number 0
_exptl_absorpt_coefficient_mu 11.284
_exptl_absorpt_correction_T_max 0.40
_exptl_absorpt_correction_T_min 0.01
_exptl_absorpt_correction_type numerical
_exptl_absorpt_process_details '(X-RED; Stoe & Cie, 1997)'
_exptl_crystal_colour colourless
_exptl_crystal_density_diffrn 2.649
_exptl_crystal_density_method 'not measured'
_exptl_crystal_description needle
_exptl_crystal_F_000 612
_exptl_crystal_size_max 0.40
_exptl_crystal_size_mid 0.10
_exptl_crystal_size_min 0.08
_refine_diff_density_max 0.704
_refine_diff_density_min -0.621
_refine_ls_extinction_method none
_refine_ls_goodness_of_fit_ref 1.234
_refine_ls_hydrogen_treatment refxyz
_refine_ls_matrix_type full
_refine_ls_number_parameters 34
_refine_ls_number_reflns 336
_refine_ls_number_restraints 0
_refine_ls_restrained_S_all 1.234
_refine_ls_R_factor_all 0.0335
_refine_ls_R_factor_gt 0.0285
_refine_ls_shift/su_max 0.000
_refine_ls_shift/su_mean 0.000
_refine_ls_structure_factor_coef Fsqd
_refine_ls_weighting_details 'calc w = 1/[\s^2^(Fo^2^)+(0.0398P)^2^+3.0946P] where P=(Fo^2^+2Fc^2^)/3'
_refine_ls_weighting_scheme calc
_refine_ls_wR_factor_gt 0.0726
_refine_ls_wR_factor_ref 0.0886
_reflns_number_gt 311
_reflns_number_total 336
_reflns_threshold_expression I>2\s(I)
_cod_data_source_file wm2008.cif
_cod_data_source_block I
_cod_database_code 2209030
_cod_database_fobs_code 2209030

loop_
_symmetry_equiv_pos_as_xyz
'x, y, z'
'-y, x-y, z'
'-x+y, -x, z'
'-x, -y, z+1/2'
'y, -x+y, z+1/2'
'x-y, x, z+1/2'
'y, x, -z'
'x-y, -y, -z'
'-x, -x+y, -z'
'-y, -x, -z+1/2'
'-x+y, y, -z+1/2'
'x, x-y, -z+1/2'
'-x, -y, -z'
'y, -x+y, -z'
'x-y, x, -z'
'x, y, -z-1/2'
'-y, x-y, -z-1/2'
'-x+y, -x, -z-1/2'
'-y, -x, z'
'-x+y, y, z'
'x, x-y, z'
'y, x, z-1/2'
'x-y, -y, z-1/2'
'-x, -x+y, z-1/2'

loop_
_atom_site_type_symbol
_atom_site_label
_atom_site_fract_x
_atom_site_fract_y
_atom_site_fract_z
_atom_site_U_iso_or_equiv
_atom_site_adp_type
_atom_site_calc_flag
_atom_site_refinement_flags
_atom_site_occupancy
Y Y 0.3333 0.6667 0.2500 0.0179(4) Uani d S 1
O O1 0.2135(3) 0.4269(6) 0.2500 0.0365(17) Uani d S 1
H H1 0.142(7) 0.383(8) 0.2500 0.044 Uiso d S 1
O O2 0.4194(2) 0.8388(5) 0.0103(7) 0.0321(10) Uani d S 1
H H2 0.486(4) 0.867(5) -0.048(8) 0.039 Uiso d . 1
Br Br 0.13043(4) 0.26086(8) 0.7500 0.0355(4) Uani d S 1
O O3 0.2919(4) 0.3609(4) 0.7500 0.0303(10) Uani d S 1
O O4 0.0960(7) 0.1920(13) 0.954(3) 0.079(5) Uani d SP 0.50

loop_
_atom_site_aniso_label
_atom_site_aniso_U_11
_atom_site_aniso_U_22
_atom_site_aniso_U_33
_atom_site_aniso_U_12
_atom_site_aniso_U_13
_atom_site_aniso_U_23
Y 0.0170(4) 0.0170(4) 0.0199(6) 0.0085(2) 0.000 0.000
O1 0.024(2) 0.016(3) 0.067(5) 0.0081(15) 0.000 0.000
O2 0.0275(15) 0.037(2) 0.035(2) 0.0184(12) 0.0080(10) 0.016(2)
Br 0.0202(4) 0.0230(5) 0.0641(7) 0.0115(3) 0.000 0.000
O3 0.019(2) 0.031(2) 0.039(2) 0.0113(17) 0.000 0.000
O4 0.048(4) 0.070(8) 0.126(13) 0.035(4) 0.035(5) 0.069(9)

loop_
_atom_type_symbol
_atom_type_description
_atom_type_scat_dispersion_real
_atom_type_scat_dispersion_imag
_atom_type_scat_source
H H 0.0000 0.0000 'International Tables Vol C Tables 4.2.6.8 and 6.1.1.4'
Br Br -0.2901 2.4595 'International Tables Vol C Tables 4.2.6.8 and 6.1.1.4'
O O 0.0106 0.0060 'International Tables Vol C Tables 4.2.6.8 and 6.1.1.4'
Y Y -2.7962 3.5667 'International Tables Vol C Tables 4.2.6.8 and 6.1.1.4'

loop_
_geom_angle_atom_site_label_1
_geom_angle_atom_site_label_2
_geom_angle_atom_site_label_3
_geom_angle_site_symmetry_1
_geom_angle_site_symmetry_3
_geom_angle
O2 Y O2 16_556 2_665 136.76(9)
O2 Y O2 16_556 17_666 79.31(18)
O2 Y O2 2_665 17_666 85.1(2)
O2 Y O2 16_556 . 85.1(2)
O2 Y O2 2_665 . 79.31(18)
O2 Y O2 17_666 . 136.76(9)
O2 Y O2 16_556 18_566 79.31(18)
O2 Y O2 2_665 18_566 136.76(9)
O2 Y O2 17_666 18_566 79.31(18)
O2 Y O2 . 18_566 136.76(9)
O2 Y O2 16_556 3_565 136.76(9)
O2 Y O2 2_665 3_565 79.31(18)
O2 Y O2 17_666 3_565 136.76(9)
O2 Y O2 . 3_565 79.31(18)
O2 Y O2 18_566 3_565 85.1(2)
O2 Y O1 16_556 3_565 68.38(4)
O2 Y O1 2_665 3_565 68.38(4)
O2 Y O1 17_666 3_565 68.38(4)
O2 Y O1 . 3_565 68.38(4)
O2 Y O1 18_566 3_565 137.47(12)
O2 Y O1 3_565 3_565 137.47(12)
O2 Y O1 16_556 . 137.47(12)
O2 Y O1 2_665 . 68.38(4)
O2 Y O1 17_666 . 68.38(4)
O2 Y O1 . . 137.47(12)
O2 Y O1 18_566 . 68.38(4)
O2 Y O1 3_565 . 68.38(4)
O1 Y O1 3_565 . 120.0
O2 Y O1 16_556 2_665 68.38(4)
O2 Y O1 2_665 2_665 137.47(12)
O2 Y O1 17_666 2_665 137.47(12)
O2 Y O1 . 2_665 68.38(4)
O2 Y O1 18_566 2_665 68.38(4)
O2 Y O1 3_565 2_665 68.38(4)
O1 Y O1 3_565 2_665 120.0000(10)
O1 Y O1 . 2_665 120.0
Y O1 H1 . . 128(6)
Y O2 H2 . . 127(4)
O4 Br O4 16_557 . 125.7(13)
O4 Br O3 16_557 20 106.3(4)
O4 Br O3 . 20 106.3(4)
O4 Br O3 16_557 . 106.3(4)
O4 Br O3 . . 106.3(4)
O3 Br O3 20 . 104.3(3)

loop_
_geom_bond_atom_site_label_1
_geom_bond_atom_site_label_2
_geom_bond_site_symmetry_2
_geom_bond_distance
_geom_bond_publ_flag
Y O1 3_565 2.434(7) ?
Y O1 . 2.434(7) yes
Y O1 2_665 2.434(7) ?
Y O2 16_556 2.371(4) ?
Y O2 2_665 2.371(4) ?
Y O2 17_666 2.371(4) ?
Y O2 . 2.371(4) yes
Y O2 18_566 2.371(4) ?
Y O2 3_565 2.371(4) ?
O1 H1 . 0.73(8) ?
O2 H2 . 0.78(5) ?
Br O4 16_557 1.533(15) ?
Br O4 . 1.533(15) yes
Br O3 20 1.655(4) ?
Br O3 . 1.655(4) yes

loop_
_geom_hbond_atom_site_label_D
_geom_hbond_atom_site_label_H
_geom_hbond_atom_site_label_A
_geom_hbond_site_symmetry_A
_geom_hbond_distance_DH
_geom_hbond_distance_HA
_geom_hbond_distance_DA
_geom_hbond_angle_DHA
_geom_hbond_publ_flag
O1 H1 O3 15_556 0.73(9) 2.15(9) 2.869(8) 168 yes
O2 H2 O3 2_664 0.78(5) 2.06(5) 2.837(6) 169 yes
